data_4071744
loop_
_publ_author_name
'Basu, Sayanti'
'Arulsamy, Navamoney'
'Roddick, Dean M.'

_publ_section_title
;
 Synthesis of [(dfepe)Pt(Me)(NC5F5)]+B(C6F5)4&#x2212;, a Highly Active
 Ethylene Dimerization Catalyst
;
_journal_issue 15
_journal_name_full Organometallics
_journal_page_first 3659
_journal_paper_doi 10.1021/om8003509
_journal_volume 27
_journal_year 2008
_chemical_formula_moiety 'C16 H7 F25 N P2 Pt, C24 B F20'
_chemical_formula_sum 'C40 H7 B F45 N P2 Pt'
_chemical_formula_weight 1624.31
_chemical_name_systematic
;
 ?
;
_space_group_IT_number 9
_symmetry_cell_setting monoclinic
_symmetry_space_group_name_Hall 'C -2yc'
_symmetry_space_group_name_H-M 'C 1 c 1'
_atom_sites_solution_hydrogens geom
_atom_sites_solution_primary direct
_atom_sites_solution_secondary difmap
_audit_creation_method SHELXL-97
_cell_angle_alpha 90.00
_cell_angle_beta 122.813(1)
_cell_angle_gamma 90.00
_cell_formula_units_Z 4
_cell_length_a 30.6236(6)
_cell_length_b 10.3226(2)
_cell_length_c 17.6987(4)
_cell_measurement_reflns_used 9931
_cell_measurement_temperature 100(2)
_cell_measurement_theta_max 32.91
_cell_measurement_theta_min 2.75
_cell_volume 4702.14(18)
_computing_cell_refinement 'Bruker SMART'
_computing_data_collection 'Bruker SMART'
_computing_data_reduction 'Bruker SAINT'
_computing_molecular_graphics 'Bruker SHELXTL V. 5.10'
_computing_publication_material 'Bruker SHELXTL V. 5.10'
_computing_structure_refinement 'SHELXL-97 (Sheldrick, 1997)'
_computing_structure_solution 'SHELXS-97 (Sheldrick, 1997)'
_diffrn_ambient_temperature 100(2)
_diffrn_measured_fraction_theta_full 0.997
_diffrn_measured_fraction_theta_max 0.997
_diffrn_measurement_device_type 'CCD area detector'
_diffrn_measurement_method 'phi and omega scans'
_diffrn_radiation_monochromator graphite
_diffrn_radiation_source 'fine-focus sealed tube'
_diffrn_radiation_type MoK\a
_diffrn_radiation_wavelength 0.71073
_diffrn_reflns_av_R_equivalents 0.0387
_diffrn_reflns_av_sigmaI/netI 0.0699
_diffrn_reflns_limit_h_max 39
_diffrn_reflns_limit_h_min -39
_diffrn_reflns_limit_k_max 13
_diffrn_reflns_limit_k_min -13
_diffrn_reflns_limit_l_max 22
_diffrn_reflns_limit_l_min -22
_diffrn_reflns_number 32431
_diffrn_reflns_theta_full 27.50
_diffrn_reflns_theta_max 27.50
_diffrn_reflns_theta_min 2.28
_diffrn_standards_decay_% 0
_exptl_absorpt_coefficient_mu 3.269
_exptl_absorpt_correction_T_max 0.8998
_exptl_absorpt_correction_T_min 0.5652
_exptl_absorpt_correction_type multi-scan
_exptl_absorpt_process_details TWINLABS
_exptl_crystal_colour colorless
_exptl_crystal_density_diffrn 2.294
_exptl_crystal_density_method 'not measured'
_exptl_crystal_description thin_plate
_exptl_crystal_F_000 3088
_exptl_crystal_size_max 0.20
_exptl_crystal_size_mid 0.15
_exptl_crystal_size_min 0.03
_refine_diff_density_max 0.867
_refine_diff_density_min -0.698
_refine_diff_density_rms 0.092
_refine_ls_abs_structure_details 'Flack H D (1983), Acta Cryst. A39, 876-881'
_refine_ls_abs_structure_Flack -0.003(3)
_refine_ls_extinction_method none
_refine_ls_goodness_of_fit_ref 0.865
_refine_ls_hydrogen_treatment constr
_refine_ls_matrix_type full
_refine_ls_number_parameters 812
_refine_ls_number_reflns 10366
_refine_ls_number_restraints 2
_refine_ls_restrained_S_all 0.865
_refine_ls_R_factor_all 0.0312
_refine_ls_R_factor_gt 0.0269
_refine_ls_shift/su_max 0.001
_refine_ls_shift/su_mean 0.000
_refine_ls_structure_factor_coef Fsqd
_refine_ls_weighting_details 'calc w=1/[\s^2^(Fo^2^)+(0.0000P)^2^+0.0000P] where P=(Fo^2^+2Fc^2^)/3'
_refine_ls_weighting_scheme calc
_refine_ls_wR_factor_gt 0.0529
_refine_ls_wR_factor_ref 0.0552
_reflns_number_gt 9702
_reflns_number_total 10366
_reflns_threshold_expression >2sigma(I)
_cod_data_source_file om8003509-file002.cif
_cod_data_source_block dr07
_cod_depositor_comments
;
The following automatic conversions were performed:

'_symmetry_cell_setting' value 'Monoclinic' changed to 'monoclinic'
according to /home/saulius/struct/CIF-dictionaries/cif_core.dic
dictionary named 'cif_core.dic' version 2.4.1 from 2010-06-29.

Automatic conversion script
Id: cif_fix_values 1715 2011-07-08 13:25:40Z adriana 
;
_cod_original_cell_volume 4702.13(17)
_cod_original_sg_symbol_H-M Cc
_cod_database_code 4071744

loop_
_symmetry_equiv_pos_as_xyz
'x, y, z'
'x, -y, z+1/2'
'x+1/2, y+1/2, z'
'x+1/2, -y+1/2, z+1/2'

loop_
_atom_site_label
_atom_site_type_symbol
_atom_site_fract_x
_atom_site_fract_y
_atom_site_fract_z
_atom_site_U_iso_or_equiv
_atom_site_adp_type
_atom_site_occupancy
_atom_site_symmetry_multiplicity
_atom_site_calc_flag
_atom_site_refinement_flags
Pt1 Pt 0.761691(7) 0.230348(12) 0.942951(9) 0.01098(4) Uani 1 1 d .
P1 P 0.68543(4) 0.18196(12) 0.82669(7) 0.0113(2) Uani 1 1 d .
P2 P 0.73779(4) 0.44517(10) 0.90014(7) 0.0130(2) Uani 1 1 d .
N1 N 0.83501(14) 0.2565(3) 1.0682(2) 0.0139(7) Uani 1 1 d .
C11 C 0.77670(16) 0.0332(4) 0.9672(3) 0.0179(9) Uani 1 1 d .
H11A H 0.8107 0.0135 0.9769 0.027 Uiso 1 1 calc R
H11B H 0.7497 -0.0160 0.9154 0.027 Uiso 1 1 calc R
H11C H 0.7768 0.0090 1.0209 0.027 Uiso 1 1 calc R
C1 C 0.65089(15) 0.3242(4) 0.7593(2) 0.0136(8) Uani 1 1 d .
H1A H 0.6579 0.3347 0.7113 0.016 Uiso 1 1 calc R
H1B H 0.6130 0.3112 0.7303 0.016 Uiso 1 1 calc R
C2 C 0.66749(15) 0.4472(4) 0.8168(3) 0.0166(9) Uani 1 1 d .
H2A H 0.6487 0.4529 0.8479 0.020 Uiso 1 1 calc R
H2B H 0.6583 0.5242 0.7777 0.020 Uiso 1 1 calc R
C3 C 0.64018(16) 0.0984(4) 0.8546(3) 0.0163(9) Uani 1 1 d .
F3A F 0.66194(9) -0.0135(2) 0.89667(16) 0.0215(5) Uani 1 1 d .
F3B F 0.59494(9) 0.0741(3) 0.77622(15) 0.0232(6) Uani 1 1 d .
C4 C 0.62752(17) 0.1743(5) 0.9155(3) 0.0228(10) Uani 1 1 d .
F4A F 0.60536(11) 0.2875(3) 0.8770(2) 0.0337(7) Uani 1 1 d .
F4B F 0.67026(10) 0.1971(3) 0.99440(17) 0.0298(6) Uani 1 1 d .
F4C F 0.59488(10) 0.1056(3) 0.92629(18) 0.0310(7) Uani 1 1 d .
C5 C 0.67619(16) 0.0622(4) 0.7372(3) 0.0158(9) Uani 1 1 d .
F5A F 0.67483(9) -0.0601(2) 0.76210(15) 0.0191(5) Uani 1 1 d .
F5B F 0.63090(8) 0.0898(2) 0.66072(15) 0.0183(5) Uani 1 1 d .
C6 C 0.71892(16) 0.0676(4) 0.7153(3) 0.0168(9) Uani 1 1 d .
F6A F 0.70526(10) -0.0070(3) 0.64506(17) 0.0287(6) Uani 1 1 d .
F6B F 0.72349(9) 0.1882(3) 0.69564(17) 0.0236(6) Uani 1 1 d .
F6C F 0.76425(10) 0.0281(3) 0.78422(17) 0.0273(6) Uani 1 1 d .
C7 C 0.76684(17) 0.5180(4) 0.8387(3) 0.0183(9) Uani 1 1 d .
F7A F 0.74914(11) 0.4379(3) 0.76649(19) 0.0240(7) Uani 1 1 d .
F7B F 0.81916(10) 0.5059(3) 0.89140(18) 0.0279(6) Uani 1 1 d .
C8 C 0.75522(19) 0.6566(4) 0.8013(3) 0.0254(10) Uani 1 1 d .
F8A F 0.70429(11) 0.6757(3) 0.7500(2) 0.0383(7) Uani 1 1 d .
F8B F 0.77486(12) 0.6745(3) 0.7518(2) 0.0380(8) Uani 1 1 d .
F8C F 0.77562(14) 0.7434(3) 0.8663(2) 0.0413(8) Uani 1 1 d .
C9 C 0.74676(17) 0.5822(4) 0.9779(3) 0.0193(9) Uani 1 1 d .
F9A F 0.71363(10) 0.6798(2) 0.93155(17) 0.0276(6) Uani 1 1 d .
F9B F 0.79607(10) 0.6279(3) 1.01889(16) 0.0278(6) Uani 1 1 d .
C10 C 0.73812(19) 0.5433(5) 1.0528(3) 0.0224(10) Uani 1 1 d .
F10A F 0.73500(11) 0.6469(3) 1.09321(17) 0.0333(7) Uani 1 1 d .
F10B F 0.77734(11) 0.4714(3) 1.11355(18) 0.0280(7) Uani 1 1 d .
F10C F 0.69457(11) 0.4750(3) 1.01835(18) 0.0350(7) Uani 1 1 d .
C12 C 0.87865(16) 0.2842(4) 1.0730(3) 0.0164(9) Uani 1 1 d .
F12 F 0.87536(9) 0.2940(2) 0.99560(16) 0.0206(5) Uani 1 1 d .
C13 C 0.92527(16) 0.3044(4) 1.1528(3) 0.0189(9) Uani 1 1 d .
F13 F 0.96832(8) 0.3331(3) 1.15521(16) 0.0231(6) Uani 1 1 d .
C14 C 0.92716(16) 0.2911(4) 1.2327(3) 0.0188(9) Uani 1 1 d .
F14 F 0.97044(9) 0.3104(3) 1.31047(16) 0.0250(6) Uani 1 1 d .
C15 C 0.88201(18) 0.2569(4) 1.2284(3) 0.0194(9) Uani 1 1 d .
F15 F 0.88233(11) 0.2418(2) 1.30322(17) 0.0250(6) Uani 1 1 d .
C16 C 0.83731(17) 0.2394(4) 1.1452(3) 0.0153(9) Uani 1 1 d .
F16 F 0.79354(9) 0.2069(2) 1.13805(16) 0.0186(5) Uani 1 1 d .
B1 B 0.47973(17) 0.6742(4) 0.6837(3) 0.0125(9) Uani 1 1 d .
C17 C 0.52405(15) 0.6448(4) 0.7910(3) 0.0141(8) Uani 1 1 d .
C18 C 0.51872(15) 0.5374(4) 0.8327(3) 0.0125(8) Uani 1 1 d .
F18 F 0.48047(9) 0.4504(2) 0.78330(15) 0.0192(5) Uani 1 1 d .
C19 C 0.54953(16) 0.5130(4) 0.9246(3) 0.0183(9) Uani 1 1 d .
F19 F 0.54181(10) 0.4056(2) 0.95918(16) 0.0270(6) Uani 1 1 d .
C20 C 0.46873(15) 0.5517(4) 0.6153(3) 0.0140(8) Uani 1 1 d .
C21 C 0.58856(16) 0.5985(4) 0.9787(3) 0.0190(9) Uani 1 1 d .
F21 F 0.61929(9) 0.5757(3) 1.06815(15) 0.0296(6) Uani 1 1 d .
C22 C 0.50247(15) 0.4519(4) 0.6304(3) 0.0136(8) Uani 1 1 d .
F22 F 0.54508(8) 0.4309(2) 0.71504(14) 0.0177(5) Uani 1 1 d .
C23 C 0.59517(16) 0.7072(4) 0.9419(3) 0.0207(10) Uani 1 1 d .
F23 F 0.63292(10) 0.7923(3) 0.99494(18) 0.0312(6) Uani 1 1 d .
C24 C 0.49775(15) 0.3686(4) 0.5655(3) 0.0146(8) Uani 1 1 d .
F24 F 0.53310(10) 0.2751(2) 0.58635(17) 0.0211(6) Uani 1 1 d .
C25 C 0.56365(17) 0.7281(4) 0.8496(3) 0.0168(9) Uani 1 1 d .
F25 F 0.57284(9) 0.8378(2) 0.81967(16) 0.0238(6) Uani 1 1 d .
C26 C 0.45656(16) 0.3825(4) 0.4783(3) 0.0168(9) Uani 1 1 d .
F26 F 0.45170(9) 0.3044(2) 0.41341(15) 0.0225(5) Uani 1 1 d .
C27 C 0.42003(15) 0.4772(4) 0.4582(3) 0.0150(9) Uani 1 1 d .
F27 F 0.37884(9) 0.4892(2) 0.37342(15) 0.0228(5) Uani 1 1 d .
C28 C 0.42699(15) 0.5583(4) 0.5253(3) 0.0151(8) Uani 1 1 d .
F28 F 0.39079(8) 0.6526(2) 0.50053(15) 0.0182(5) Uani 1 1 d .
C29 C 0.49617(16) 0.7858(4) 0.6365(3) 0.0150(8) Uani 1 1 d .
C30 C 0.46558(15) 0.8846(4) 0.5809(3) 0.0145(8) Uani 1 1 d .
F30 F 0.41876(8) 0.9129(2) 0.56979(15) 0.0177(5) Uani 1 1 d .
C31 C 0.47815(17) 0.9635(4) 0.5310(3) 0.0165(9) Uani 1 1 d .
F31 F 0.44613(9) 1.0586(2) 0.48001(16) 0.0218(6) Uani 1 1 d .
C32 C 0.52331(17) 0.9417(4) 0.5354(3) 0.0182(9) Uani 1 1 d .
F32 F 0.53588(9) 1.0160(2) 0.48732(16) 0.0238(6) Uani 1 1 d .
C33 C 0.55578(15) 0.8439(4) 0.5892(3) 0.0163(9) Uani 1 1 d .
F33 F 0.60053(9) 0.8194(2) 0.59343(16) 0.0204(5) Uani 1 1 d .
C34 C 0.54209(16) 0.7716(4) 0.6382(3) 0.0162(9) Uani 1 1 d .
F34 F 0.57579(8) 0.6741(2) 0.68931(15) 0.0190(5) Uani 1 1 d .
C35 C 0.42967(15) 0.7133(4) 0.6908(3) 0.0128(8) Uani 1 1 d .
C36 C 0.39019(15) 0.6293(4) 0.6747(3) 0.0136(8) Uani 1 1 d .
F36 F 0.38590(9) 0.5112(2) 0.63884(15) 0.0156(5) Uani 1 1 d .
C37 C 0.35417(15) 0.6555(4) 0.6979(3) 0.0153(9) Uani 1 1 d .
F37 F 0.31812(9) 0.5677(2) 0.68283(16) 0.0200(5) Uani 1 1 d .
C38 C 0.35660(16) 0.7717(4) 0.7373(3) 0.0165(9) Uani 1 1 d .
F38 F 0.32359(9) 0.7973(3) 0.76361(17) 0.0242(6) Uani 1 1 d .
C39 C 0.39395(16) 0.8607(4) 0.7525(3) 0.0151(8) Uani 1 1 d .
F39 F 0.39592(9) 0.9753(2) 0.79052(16) 0.0206(5) Uani 1 1 d .
C40 C 0.42948(15) 0.8303(4) 0.7306(3) 0.0155(8) Uani 1 1 d .
F40 F 0.46710(9) 0.9183(2) 0.75268(16) 0.0187(5) Uani 1 1 d .

loop_
_atom_site_aniso_label
_atom_site_aniso_U_11
_atom_site_aniso_U_22
_atom_site_aniso_U_33
_atom_site_aniso_U_23
_atom_site_aniso_U_13
_atom_site_aniso_U_12
Pt1 0.01070(7) 0.01045(7) 0.00982(6) -0.00002(11) 0.00428(5) 0.00062(10)
P1 0.0120(5) 0.0110(6) 0.0114(5) -0.0004(5) 0.0065(4) -0.0006(4)
P2 0.0151(6) 0.0110(5) 0.0127(5) -0.0010(4) 0.0073(5) -0.0003(4)
N1 0.0161(19) 0.0082(18) 0.0168(19) 0.0017(15) 0.0085(17) 0.0034(14)
C11 0.017(2) 0.017(2) 0.010(2) 0.0032(16) -0.0001(18) 0.0019(16)
C1 0.010(2) 0.019(2) 0.0060(18) -0.0018(17) 0.0005(16) 0.0012(16)
C2 0.012(2) 0.016(2) 0.019(2) 0.0012(18) 0.0074(19) 0.0036(16)
C3 0.014(2) 0.018(2) 0.015(2) 0.0008(17) 0.0060(18) -0.0005(17)
F3A 0.0230(14) 0.0168(14) 0.0272(14) 0.0048(11) 0.0152(12) -0.0027(10)
F3B 0.0159(13) 0.0316(15) 0.0166(13) -0.0033(11) 0.0053(11) -0.0096(11)
C4 0.023(2) 0.028(3) 0.023(2) 0.003(2) 0.016(2) 0.002(2)
F4A 0.0421(18) 0.0328(17) 0.0418(18) 0.0121(14) 0.0330(16) 0.0152(13)
F4B 0.0330(16) 0.0367(17) 0.0212(14) -0.0068(13) 0.0156(13) -0.0071(13)
F4C 0.0326(17) 0.0360(18) 0.0362(17) 0.0003(15) 0.0262(16) -0.0087(14)
C5 0.016(2) 0.013(2) 0.015(2) -0.0014(17) 0.0069(19) -0.0027(17)
F5A 0.0255(14) 0.0128(13) 0.0195(13) -0.0005(10) 0.0126(12) -0.0030(10)
F5B 0.0166(13) 0.0211(14) 0.0104(11) -0.0031(10) 0.0029(10) -0.0012(10)
C6 0.019(2) 0.014(2) 0.013(2) -0.0032(17) 0.0067(19) -0.0030(17)
F6A 0.0377(16) 0.0275(16) 0.0283(15) -0.0130(12) 0.0226(14) -0.0051(12)
F6B 0.0299(15) 0.0177(14) 0.0314(15) 0.0033(12) 0.0219(14) -0.0002(11)
F6C 0.0207(14) 0.0382(17) 0.0240(15) 0.0029(12) 0.0129(13) 0.0070(12)
C7 0.020(2) 0.015(2) 0.023(2) 0.0000(19) 0.014(2) 0.0036(18)
F7A 0.0361(17) 0.0199(16) 0.0256(15) -0.0075(12) 0.0230(14) -0.0031(12)
F7B 0.0182(14) 0.0298(16) 0.0342(16) 0.0068(13) 0.0133(13) 0.0003(12)
C8 0.039(3) 0.020(3) 0.026(2) 0.003(2) 0.024(2) 0.001(2)
F8A 0.0418(18) 0.0290(17) 0.0418(17) 0.0190(15) 0.0211(16) 0.0110(14)
F8B 0.061(2) 0.0267(18) 0.0503(19) 0.0055(16) 0.0462(18) -0.0024(16)
F8C 0.075(2) 0.0161(16) 0.0432(19) -0.0078(13) 0.039(2) -0.0122(14)
C9 0.026(2) 0.014(2) 0.020(2) 0.0002(18) 0.013(2) 0.0025(18)
F9A 0.0426(17) 0.0143(14) 0.0231(13) 0.0034(12) 0.0160(13) 0.0117(12)
F9B 0.0310(15) 0.0264(15) 0.0257(15) -0.0112(12) 0.0151(13) -0.0133(12)
C10 0.032(3) 0.018(3) 0.019(2) -0.004(2) 0.016(2) 0.004(2)
F10A 0.0489(18) 0.0279(18) 0.0240(15) -0.0044(13) 0.0203(14) 0.0108(14)
F10B 0.0381(17) 0.0268(18) 0.0187(14) 0.0053(13) 0.0151(14) 0.0127(13)
F10C 0.0354(17) 0.044(2) 0.0321(16) -0.0097(14) 0.0228(15) -0.0086(14)
C12 0.018(2) 0.010(2) 0.019(2) -0.0011(17) 0.0081(19) 0.0001(17)
F12 0.0188(13) 0.0275(15) 0.0185(13) -0.0025(11) 0.0120(12) -0.0013(11)
C13 0.016(2) 0.013(2) 0.024(2) -0.0058(18) 0.008(2) 0.0004(17)
F13 0.0100(12) 0.0241(15) 0.0293(14) -0.0043(12) 0.0068(12) -0.0029(11)
C14 0.016(2) 0.009(2) 0.019(2) -0.0044(17) 0.0017(19) 0.0014(16)
F14 0.0173(14) 0.0187(14) 0.0160(13) -0.0021(11) -0.0058(11) 0.0004(11)
C15 0.025(3) 0.014(2) 0.012(2) 0.0017(17) 0.006(2) 0.0042(17)
F15 0.0331(16) 0.0228(15) 0.0138(13) 0.0012(10) 0.0093(13) -0.0013(11)
C16 0.021(2) 0.009(2) 0.015(2) 0.0000(16) 0.009(2) 0.0040(16)
F16 0.0214(14) 0.0193(14) 0.0171(13) -0.0002(11) 0.0118(12) -0.0009(10)
B1 0.015(2) 0.010(2) 0.015(2) 0.0018(19) 0.010(2) -0.0006(18)
C17 0.012(2) 0.016(2) 0.0109(19) -0.0003(17) 0.0041(17) 0.0023(16)
C18 0.006(2) 0.016(2) 0.010(2) -0.0021(17) 0.0007(18) -0.0018(17)
F18 0.0207(13) 0.0131(13) 0.0165(12) 0.0012(10) 0.0053(11) -0.0040(10)
C19 0.022(2) 0.018(2) 0.013(2) 0.0050(18) 0.0085(19) 0.0034(18)
F19 0.0386(16) 0.0229(15) 0.0174(13) 0.0071(11) 0.0137(13) 0.0022(12)
C20 0.012(2) 0.013(2) 0.0143(19) 0.0035(17) 0.0054(18) -0.0023(16)
C21 0.017(2) 0.026(3) 0.0082(19) 0.0009(18) 0.0029(18) 0.0048(18)
F21 0.0271(15) 0.0413(18) 0.0061(12) -0.0004(12) -0.0003(11) 0.0048(12)
C22 0.012(2) 0.015(2) 0.0076(18) 0.0003(16) 0.0006(17) -0.0023(16)
F22 0.0137(12) 0.0193(14) 0.0102(11) -0.0015(10) 0.0001(10) 0.0046(10)
C23 0.013(2) 0.027(3) 0.015(2) -0.0065(19) 0.0038(19) -0.0011(18)
F23 0.0262(15) 0.0349(17) 0.0192(14) -0.0108(12) 0.0038(13) -0.0142(12)
C24 0.012(2) 0.012(2) 0.018(2) 0.0004(17) 0.0067(18) 0.0003(16)
F24 0.0181(14) 0.0205(15) 0.0219(14) -0.0041(11) 0.0089(12) 0.0053(10)
C25 0.019(2) 0.013(2) 0.018(2) 0.0007(17) 0.009(2) -0.0003(17)
F25 0.0237(14) 0.0216(15) 0.0197(13) -0.0029(11) 0.0076(12) -0.0109(11)
C26 0.016(2) 0.019(3) 0.011(2) -0.0041(18) 0.0044(19) -0.0057(19)
F26 0.0290(14) 0.0233(14) 0.0133(12) -0.0066(11) 0.0101(12) -0.0008(11)
C27 0.010(2) 0.020(2) 0.0075(19) 0.0029(17) -0.0001(17) -0.0037(17)
F27 0.0198(13) 0.0264(15) 0.0098(12) -0.0021(11) -0.0001(11) -0.0011(11)
C28 0.017(2) 0.012(2) 0.016(2) 0.0028(17) 0.0085(19) 0.0007(16)
F28 0.0119(12) 0.0183(13) 0.0144(12) 0.0039(10) 0.0005(10) 0.0051(10)
C29 0.014(2) 0.012(2) 0.016(2) -0.0043(17) 0.0071(18) -0.0038(16)
C30 0.011(2) 0.015(2) 0.016(2) -0.0045(17) 0.0058(18) -0.0013(16)
F30 0.0139(12) 0.0195(13) 0.0186(13) 0.0047(10) 0.0081(11) 0.0036(10)
C31 0.017(2) 0.015(2) 0.014(2) -0.0003(18) 0.0066(19) 0.0019(19)
F31 0.0269(14) 0.0183(14) 0.0208(13) 0.0093(11) 0.0133(12) 0.0049(11)
C32 0.029(3) 0.015(2) 0.017(2) -0.0032(18) 0.017(2) -0.0069(19)
F32 0.0334(15) 0.0221(14) 0.0256(13) 0.0034(11) 0.0222(12) -0.0013(11)
C33 0.013(2) 0.019(2) 0.017(2) -0.0042(18) 0.0085(18) -0.0014(17)
F33 0.0173(13) 0.0237(14) 0.0246(13) -0.0021(11) 0.0142(11) -0.0010(11)
C34 0.014(2) 0.014(2) 0.014(2) 0.0019(17) 0.0039(18) 0.0021(17)
F34 0.0131(12) 0.0195(14) 0.0221(13) 0.0034(11) 0.0080(11) 0.0041(10)
C35 0.016(2) 0.011(2) 0.0121(19) 0.0020(16) 0.0080(18) -0.0006(16)
C36 0.013(2) 0.014(2) 0.0088(19) -0.0030(16) 0.0033(17) -0.0014(16)
F36 0.0161(12) 0.0109(12) 0.0185(12) -0.0047(10) 0.0086(10) -0.0048(10)
C37 0.015(2) 0.018(2) 0.0113(19) -0.0003(17) 0.0066(18) -0.0075(17)
F37 0.0168(13) 0.0235(14) 0.0183(12) -0.0038(11) 0.0087(11) -0.0068(10)
C38 0.017(2) 0.021(2) 0.014(2) 0.0017(17) 0.0103(19) 0.0048(17)
F38 0.0218(14) 0.0306(15) 0.0265(14) -0.0012(12) 0.0173(13) 0.0030(11)
C39 0.017(2) 0.014(2) 0.0072(18) 0.0009(16) 0.0025(17) 0.0019(17)
F39 0.0318(15) 0.0126(13) 0.0220(13) -0.0035(11) 0.0177(12) 0.0013(11)
C40 0.017(2) 0.011(2) 0.016(2) 0.0025(17) 0.0066(18) -0.0007(17)
F40 0.0245(13) 0.0094(13) 0.0253(13) -0.0033(10) 0.0154(12) -0.0061(10)

loop_
_atom_type_symbol
_atom_type_description
_atom_type_scat_dispersion_real
_atom_type_scat_dispersion_imag
_atom_type_scat_source
C C 0.0033 0.0016 'International Tables Vol C Tables 4.2.6.8 and 6.1.1.4'
H H 0.0000 0.0000 'International Tables Vol C Tables 4.2.6.8 and 6.1.1.4'
B B 0.0013 0.0007 'International Tables Vol C Tables 4.2.6.8 and 6.1.1.4'
F F 0.0171 0.0103 'International Tables Vol C Tables 4.2.6.8 and 6.1.1.4'
N N 0.0061 0.0033 'International Tables Vol C Tables 4.2.6.8 and 6.1.1.4'
P P 0.1023 0.0942 'International Tables Vol C Tables 4.2.6.8 and 6.1.1.4'
Pt Pt -1.7033 8.3905 'International Tables Vol C Tables 4.2.6.8 and 6.1.1.4'

loop_
_geom_angle_atom_site_label_1
_geom_angle_atom_site_label_2
_geom_angle_atom_site_label_3
_geom_angle
C11 Pt1 N1 85.40(14)
C11 Pt1 P1 88.54(11)
N1 Pt1 P1 171.57(10)
C11 Pt1 P2 173.85(11)
N1 Pt1 P2 100.60(10)
P1 Pt1 P2 85.63(4)
C1 P1 C5 101.90(18)
C1 P1 C3 106.70(18)
C5 P1 C3 96.92(18)
C1 P1 Pt1 112.25(14)
C5 P1 Pt1 122.35(13)
C3 P1 Pt1 114.61(14)
C2 P2 C9 102.79(19)
C2 P2 C7 104.21(19)
C9 P2 C7 101.13(19)
C2 P2 Pt1 107.28(14)
C9 P2 Pt1 125.50(14)
C7 P2 Pt1 113.70(13)
C12 N1 C16 118.0(4)
C12 N1 Pt1 123.1(3)
C16 N1 Pt1 118.8(3)
Pt1 C11 H11A 109.5
Pt1 C11 H11B 109.5
H11A C11 H11B 109.5
Pt1 C11 H11C 109.5
H11A C11 H11C 109.5
H11B C11 H11C 109.5
C2 C1 P1 111.5(3)
C2 C1 H1A 109.3
P1 C1 H1A 109.3
C2 C1 H1B 109.3
P1 C1 H1B 109.3
H1A C1 H1B 108.0
C1 C2 P2 110.3(3)
C1 C2 H2A 109.6
P2 C2 H2A 109.6
C1 C2 H2B 109.6
P2 C2 H2B 109.6
H2A C2 H2B 108.1
F3A C3 F3B 109.6(3)
F3A C3 C4 106.7(3)
F3B C3 C4 107.8(3)
F3A C3 P1 108.7(2)
F3B C3 P1 107.6(3)
C4 C3 P1 116.4(3)
F4B C4 F4C 109.8(3)
F4B C4 F4A 108.8(4)
F4C C4 F4A 109.1(3)
F4B C4 C3 110.5(3)
F4C C4 C3 109.0(4)
F4A C4 C3 109.7(3)
F5B C5 F5A 109.3(3)
F5B C5 C6 106.9(3)
F5A C5 C6 107.2(3)
F5B C5 P1 107.9(3)
F5A C5 P1 110.7(3)
C6 C5 P1 114.7(3)
F6B C6 F6C 109.0(3)
F6B C6 F6A 109.0(3)
F6C C6 F6A 109.1(3)
F6B C6 C5 108.9(3)
F6C C6 C5 111.4(3)
F6A C6 C5 109.5(3)
F7B C7 F7A 108.1(3)
F7B C7 C8 107.1(4)
F7A C7 C8 106.2(3)
F7B C7 P2 108.5(3)
F7A C7 P2 103.1(3)
C8 C7 P2 123.1(3)
F8B C8 F8C 108.3(4)
F8B C8 F8A 108.3(4)
F8C C8 F8A 108.8(4)
F8B C8 C7 109.5(4)
F8C C8 C7 111.6(4)
F8A C8 C7 110.2(4)
F9A C9 F9B 108.6(3)
F9A C9 C10 107.1(3)
F9B C9 C10 106.9(3)
F9A C9 P2 110.7(3)
F9B C9 P2 109.3(3)
C10 C9 P2 114.0(3)
F10A C10 F10B 108.3(4)
F10A C10 F10C 109.2(4)
F10B C10 F10C 108.6(4)
F10A C10 C9 110.7(4)
F10B C10 C9 110.0(4)
F10C C10 C9 110.0(4)
F12 C12 N1 116.3(4)
F12 C12 C13 120.4(4)
N1 C12 C13 123.4(4)
F13 C13 C12 121.9(4)
F13 C13 C14 119.7(4)
C12 C13 C14 118.4(4)
F14 C14 C15 120.5(4)
F14 C14 C13 121.0(4)
C15 C14 C13 118.6(4)
F15 C15 C16 121.2(4)
F15 C15 C14 120.4(4)
C16 C15 C14 118.4(4)
F16 C16 N1 116.5(4)
F16 C16 C15 120.4(4)
N1 C16 C15 123.1(4)
C29 B1 C20 99.2(3)
C29 B1 C35 114.7(3)
C20 B1 C35 114.3(3)
C29 B1 C17 115.0(3)
C20 B1 C17 114.4(3)
C35 B1 C17 100.1(3)
C25 C17 C18 113.9(4)
C25 C17 B1 125.7(4)
C18 C17 B1 119.8(4)
F18 C18 C17 119.7(3)
F18 C18 C19 115.9(4)
C17 C18 C19 124.4(4)
F19 C19 C21 120.8(4)
F19 C19 C18 120.4(4)
C21 C19 C18 118.8(4)
C22 C20 C28 112.5(4)
C22 C20 B1 126.5(4)
C28 C20 B1 119.5(4)
F21 C21 C23 120.7(4)
F21 C21 C19 119.7(4)
C23 C21 C19 119.6(4)
F22 C22 C20 120.0(3)
F22 C22 C24 114.9(3)
C20 C22 C24 125.1(4)
F23 C23 C21 119.8(4)
F23 C23 C25 120.3(4)
C21 C23 C25 119.9(4)
F24 C24 C26 119.8(4)
F24 C24 C22 120.9(4)
C26 C24 C22 119.3(4)
F25 C25 C17 120.9(4)
F25 C25 C23 115.7(4)
C17 C25 C23 123.4(4)
F26 C26 C24 120.5(4)
F26 C26 C27 120.5(4)
C24 C26 C27 119.1(4)
F27 C27 C28 121.4(4)
F27 C27 C26 119.4(4)
C28 C27 C26 119.1(4)
F28 C28 C27 116.3(4)
F28 C28 C20 118.9(3)
C27 C28 C20 124.8(4)
C30 C29 C34 112.4(4)
C30 C29 B1 127.1(4)
C34 C29 B1 119.7(4)
F30 C30 C29 121.1(3)
F30 C30 C31 114.2(3)
C29 C30 C31 124.8(4)
F31 C31 C32 120.8(4)
F31 C31 C30 120.2(4)
C32 C31 C30 119.1(4)
F32 C32 C31 119.9(4)
F32 C32 C33 120.6(4)
C31 C32 C33 119.5(4)
F33 C33 C34 120.7(4)
F33 C33 C32 120.3(4)
C34 C33 C32 119.0(4)
C33 C34 F34 116.0(3)
C33 C34 C29 125.4(4)
F34 C34 C29 118.6(3)
C36 C35 C40 113.7(3)
C36 C35 B1 124.9(3)
C40 C35 B1 120.3(3)
F36 C36 C35 121.0(3)
F36 C36 C37 115.0(3)
C35 C36 C37 123.9(4)
F37 C37 C38 120.4(3)
F37 C37 C36 120.5(4)
C38 C37 C36 119.1(4)
F38 C38 C37 120.3(4)
F38 C38 C39 120.0(4)
C37 C38 C39 119.7(3)
F39 C39 C40 120.9(4)
F39 C39 C38 119.5(3)
C40 C39 C38 119.6(4)
F40 C40 C39 116.6(4)
F40 C40 C35 119.4(3)
C39 C40 C35 124.0(4)

loop_
_geom_bond_atom_site_label_1
_geom_bond_atom_site_label_2
_geom_bond_distance
Pt1 C11 2.080(4)
Pt1 N1 2.153(4)
Pt1 P1 2.1747(10)
Pt1 P2 2.3294(11)
P1 C1 1.825(4)
P1 C5 1.906(4)
P1 C3 1.911(4)
P2 C2 1.836(4)
P2 C9 1.887(4)
P2 C7 1.894(4)
N1 C12 1.323(5)
N1 C16 1.336(5)
C11 H11A 0.9800
C11 H11B 0.9800
C11 H11C 0.9800
C1 C2 1.531(6)
C1 H1A 0.9900
C1 H1B 0.9900
C2 H2A 0.9900
C2 H2B 0.9900
C3 F3A 1.340(5)
C3 F3B 1.351(5)
C3 C4 1.542(6)
C4 F4B 1.318(5)
C4 F4C 1.321(5)
C4 F4A 1.338(5)
C5 F5B 1.342(4)
C5 F5A 1.345(5)
C5 C6 1.554(5)
C6 F6B 1.320(5)
C6 F6C 1.321(5)
C6 F6A 1.323(4)
C7 F7B 1.354(5)
C7 F7A 1.364(5)
C7 C8 1.535(6)
C8 F8B 1.318(5)
C8 F8C 1.319(5)
C8 F8A 1.327(5)
C9 F9A 1.347(5)
C9 F9B 1.357(5)
C9 C10 1.539(6)
C10 F10A 1.319(5)
C10 F10B 1.323(5)
C10 F10C 1.329(5)
C12 F12 1.323(5)
C12 C13 1.374(6)
C13 F13 1.329(5)
C13 C14 1.391(6)
C14 F14 1.309(5)
C14 C15 1.388(6)
C15 F15 1.328(5)
C15 C16 1.375(6)
C16 F16 1.320(5)
B1 C29 1.653(6)
B1 C20 1.654(6)
B1 C35 1.654(6)
B1 C17 1.658(6)
C17 C25 1.387(6)
C17 C18 1.389(6)
C18 F18 1.354(5)
C18 C19 1.391(5)
C19 F19 1.347(5)
C19 C21 1.373(6)
C20 C22 1.379(6)
C20 C28 1.404(5)
C21 F21 1.354(4)
C21 C23 1.367(6)
C22 F22 1.369(4)
C22 C24 1.379(5)
C23 F23 1.346(5)
C23 C25 1.393(6)
C24 F24 1.344(4)
C24 C26 1.373(6)
C25 F25 1.343(5)
C26 F26 1.343(5)
C26 C27 1.380(6)
C27 F27 1.345(4)
C27 C28 1.371(6)
C28 F28 1.357(4)
C29 C30 1.374(6)
C29 C34 1.398(5)
C30 F30 1.369(4)
C30 C31 1.400(6)
C31 F31 1.334(5)
C31 C32 1.362(6)
C32 F32 1.347(4)
C32 C33 1.374(6)
C33 F33 1.355(4)
C33 C34 1.369(6)
C34 F34 1.373(5)
C35 C36 1.386(5)
C35 C40 1.401(6)
C36 F36 1.347(4)
C36 C37 1.397(5)
C37 F37 1.339(4)
C37 C38 1.369(6)
C38 F38 1.348(4)
C38 C39 1.376(6)
C39 F39 1.345(5)
C39 C40 1.375(5)
C40 F40 1.348(4)
